data_7055840
loop_
_publ_author_name
'Hou, Yujiao'
'An, Haiyan'
'Xu, Tieqi'
'Zhao, Sangen'
'Luo, Junhua'

_publ_section_title
;
 Chiral polyoxomolybdate-based hybrid compounds obtained by spontaneous
 resolution: syntheses, structures and non-linear optical properties
;
_journal_issue 12
_journal_name_full 'New J. Chem.'
_journal_page_first 10316
_journal_paper_doi 10.1039/C6NJ02709A
_journal_volume 40
_journal_year 2016
_chemical_formula_sum 'C6 H30 Mo6 N3 Na2 O34.5 Te'
_chemical_formula_weight 1445.55
_chemical_name_systematic
;
 ?
;
_space_group_crystal_system monoclinic
_space_group_IT_number 4
_space_group_name_Hall 'P 2yb'
_space_group_name_H-M_alt 'P 1 21 1'
_symmetry_space_group_name_Hall 'P 2yb'
_symmetry_space_group_name_H-M 'P 1 21 1'
_audit_creation_method SHELXL-2014
_audit_update_record
;
2016-02-01 deposited with the CCDC.
2016-10-26 downloaded from the CCDC.
;
_cell_angle_alpha 90
_cell_angle_beta 113.074(2)
_cell_angle_gamma 90
_cell_formula_units_Z 2
_cell_length_a 11.6485(9)
_cell_length_b 13.9161(10)
_cell_length_c 11.8748(8)
_cell_measurement_reflns_used 11347
_cell_measurement_temperature 293(2)
_cell_measurement_theta_max 27.513
_cell_measurement_theta_min 1.90
_cell_volume 1770.9(2)
_computing_molecular_graphics 'Bruker SHELXTL'
_computing_publication_material 'Bruker SHELXTL'
_computing_structure_refinement 'SHELXL-2014 (Sheldrick, 2014)'
_diffrn_ambient_temperature 293(2)
_diffrn_detector_area_resol_mean 0.01
_diffrn_measured_fraction_theta_full 0.997
_diffrn_measured_fraction_theta_max 0.998
_diffrn_measurement_device_type 'Bruker Smart Apex CCD'
_diffrn_measurement_method \w-2\q
_diffrn_radiation_type MoK\a
_diffrn_radiation_wavelength 0.71073
_diffrn_reflns_av_R_equivalents 0.0189
_diffrn_reflns_av_unetI/netI 0.0335
_diffrn_reflns_Laue_measured_fraction_full 0.997
_diffrn_reflns_Laue_measured_fraction_max 0.998
_diffrn_reflns_limit_h_max 14
_diffrn_reflns_limit_h_min -15
_diffrn_reflns_limit_k_max 18
_diffrn_reflns_limit_k_min -14
_diffrn_reflns_limit_l_max 15
_diffrn_reflns_limit_l_min -15
_diffrn_reflns_number 11343
_diffrn_reflns_point_group_measured_fraction_full 0.998
_diffrn_reflns_point_group_measured_fraction_max 0.999
_diffrn_reflns_theta_full 25.242
_diffrn_reflns_theta_max 27.513
_diffrn_reflns_theta_min 1.900
_exptl_absorpt_coefficient_mu 3.011
_exptl_absorpt_correction_T_max 0.531
_exptl_absorpt_correction_T_min 0.476
_exptl_absorpt_correction_type empirical
_exptl_absorpt_process_details 'ABSCOR by T.Higashi 8 March, 1995'
_exptl_crystal_colour colourless
_exptl_crystal_density_diffrn 2.711
_exptl_crystal_density_method 'not measured'
_exptl_crystal_description block
_exptl_crystal_F_000 1377
_exptl_crystal_size_max 0.25
_exptl_crystal_size_mid 0.24
_exptl_crystal_size_min 0.21
_refine_diff_density_max 1.328
_refine_diff_density_min -0.631
_refine_diff_density_rms 0.118
_refine_ls_abs_structure_details
;
 Refined as an inversion twin.
;
_refine_ls_abs_structure_Flack 0.003(19)
_refine_ls_extinction_coef 0.00369(17)
_refine_ls_extinction_expression Fc^*^=kFc[1+0.001xFc^2^\l^3^/sin(2\q)]^-1/4^
_refine_ls_extinction_method none
_refine_ls_goodness_of_fit_ref 1.026
_refine_ls_hydrogen_treatment none
_refine_ls_matrix_type full
_refine_ls_number_parameters 480
_refine_ls_number_reflns 7180
_refine_ls_number_restraints 19
_refine_ls_restrained_S_all 1.040
_refine_ls_R_factor_all 0.0203
_refine_ls_R_factor_gt 0.0198
_refine_ls_shift/su_max 0.004
_refine_ls_shift/su_mean 0.000
_refine_ls_structure_factor_coef Fsqd
_refine_ls_weighting_details 'w=1/[\s^2^(Fo^2^)+(0.0252P)^2^+1.4531P] where P=(Fo^2^+2Fc^2^)/3'
_refine_ls_weighting_scheme calc
_refine_ls_wR_factor_gt 0.0526
_refine_ls_wR_factor_ref 0.0532
_reflns_Friedel_coverage 0.922
_reflns_Friedel_fraction_full 1.000
_reflns_Friedel_fraction_max 1.000
_reflns_number_gt 7068
_reflns_number_total 7180
_reflns_threshold_expression 'I > 2\s(I)'
_cod_data_source_file c6nj02709a2.cif
_cod_data_source_block 1a
_cod_depositor_comments 'Adding full bibliography for 7055840--7055842.cif.'
_cod_original_formula_sum 'C6 H30 Mo6 N3 Na2 O34.50 Te'
_cod_database_code 7055840
_shelx_space_group_comment
;
The symmetry employed for this shelxl refinement is uniquely defined
by the following loop, which should always be used as a source of
symmetry information in preference to the above space-group names.
They are only intended as comments.
;
_shelxl_version_number 2014-3

loop_
_space_group_symop_operation_xyz
'x, y, z'
'-x, y+1/2, -z'

loop_
_atom_site_label
_atom_site_type_symbol
_atom_site_fract_x
_atom_site_fract_y
_atom_site_fract_z
_atom_site_U_iso_or_equiv
_atom_site_adp_type
_atom_site_occupancy
_atom_site_site_symmetry_order
_atom_site_calc_flag
_atom_site_refinement_flags_posn
_atom_site_refinement_flags_adp
_atom_site_refinement_flags_occupancy
Te1 Te -0.66498(3) 0.62191(3) -0.65447(3) 0.01356(9) Uani 1 1 d . . .
Mo1 Mo -0.53644(4) 0.54120(4) -0.33770(4) 0.01478(11) Uani 1 1 d . . .
Mo2 Mo -0.87069(4) 0.57211(4) -0.49486(4) 0.01442(10) Uani 1 1 d . . .
Mo3 Mo -0.99847(5) 0.57890(4) -0.80115(4) 0.01600(11) Uani 1 1 d . . .
Mo4 Mo -0.80150(4) 0.55788(3) -0.97260(4) 0.01410(11) Uani 1 1 d . . .
Mo5 Mo -0.49272(4) 0.53157(4) -0.82991(4) 0.01451(10) Uani 1 1 d . . .
Mo6 Mo -0.35543(4) 0.53060(4) -0.49751(4) 0.01562(11) Uani 1 1 d . . .
Na1 Na -0.6819(3) 0.7882(2) -0.3483(2) 0.0283(6) Uani 1 1 d . . .
Na2 Na -0.3014(3) 0.7200(2) -0.8627(3) 0.0339(6) Uani 1 1 d . . .
O1 O -0.8084(3) 0.5616(3) -0.6536(3) 0.0149(8) Uani 1 1 d . . .
O2 O -0.6607(3) 0.5483(3) -0.7834(3) 0.0170(8) Uani 1 1 d . . .
O3 O -0.5578(3) 0.5414(3) -0.5335(3) 0.0158(8) Uani 1 1 d . . .
O4 O -0.6950(3) 0.6023(3) -0.4085(3) 0.0165(8) Uani 1 1 d . . .
O5 O -1.0185(4) 0.5791(3) -0.6448(3) 0.0206(9) Uani 1 1 d . . .
O6 O -0.9004(4) 0.6143(3) -0.8926(3) 0.0184(8) Uani 1 1 d . . .
O7 O -0.6385(3) 0.5361(3) -0.9802(3) 0.0173(8) Uani 1 1 d . . .
O8 O -0.4160(4) 0.5756(3) -0.6632(3) 0.0202(9) Uani 1 1 d . . .
O9 O -0.3729(4) 0.5277(3) -0.3411(3) 0.0198(8) Uani 1 1 d . . .
O10 O -0.4939(4) 0.5638(4) -0.1853(4) 0.0289(10) Uani 1 1 d . . .
O11 O -0.5840(4) 0.4241(3) -0.3503(4) 0.0251(10) Uani 1 1 d . . .
O12 O -0.9308(4) 0.6053(4) -0.3908(4) 0.0253(10) Uani 1 1 d . . .
O13 O -0.8585(4) 0.4506(3) -0.4784(4) 0.0255(10) Uani 1 1 d . . .
O14 O -1.1427(4) 0.6202(5) -0.8944(4) 0.0379(13) Uani 1 1 d . . .
O15 O -1.0078(5) 0.4586(4) -0.8278(4) 0.0316(12) Uani 1 1 d . . .
O16 O -0.8478(4) 0.4408(3) -0.9774(4) 0.0277(10) Uani 1 1 d . . .
O17 O -0.8785(4) 0.5972(3) -1.1196(4) 0.0247(10) Uani 1 1 d . . .
O18 O -0.4827(4) 0.4104(3) -0.8033(4) 0.0244(10) Uani 1 1 d . . .
O19 O -0.3774(4) 0.5513(3) -0.8823(4) 0.0237(9) Uani 1 1 d . . .
O20 O -0.2019(4) 0.5589(4) -0.4461(4) 0.0278(10) Uani 1 1 d . . .
O21 O -0.3580(4) 0.4094(3) -0.5249(4) 0.0237(10) Uani 1 1 d . . .
O22 O -0.8580(4) 0.7301(3) -0.5392(4) 0.0247(10) Uani 1 1 d . . .
O23 O -0.5170(4) 0.6997(3) -0.8564(4) 0.0235(10) Uani 1 1 d . . .
O24 O -0.9568(5) 0.7397(3) -0.7441(4) 0.0335(12) Uani 1 1 d . . .
O25 O -0.7254(4) 0.7141(3) -0.9328(4) 0.0234(9) Uani 1 1 d . . .
O26 O -0.3791(4) 0.6945(3) -0.4712(4) 0.0243(10) Uani 1 1 d . . .
O27 O -0.4878(4) 0.7023(3) -0.3527(4) 0.0235(10) Uani 1 1 d . . .
C1 C -0.9195(6) 0.7739(4) -0.6380(5) 0.0209(12) Uani 1 1 d . . .
C2 C -0.9523(6) 0.8755(4) -0.6209(6) 0.0239(13) Uani 1 1 d . . .
H2A H -1.0100 0.8749 -0.5801 0.029 Uiso 1 1 calc R U .
H2B H -0.8772 0.9085 -0.5678 0.029 Uiso 1 1 calc R U .
C3 C -0.6178(6) 0.7451(4) -0.9089(5) 0.0183(12) Uani 1 1 d . . .
C4 C -0.6061(7) 0.8484(5) -0.9463(6) 0.0268(14) Uani 1 1 d . . .
H4A H -0.5704 0.8878 -0.8734 0.032 Uiso 1 1 calc R U .
H4B H -0.5497 0.8500 -0.9885 0.032 Uiso 1 1 calc R U .
C5 C -0.4097(5) 0.7337(4) -0.3922(5) 0.0178(11) Uani 1 1 d . . .
C6 C -0.3447(6) 0.8266(5) -0.3383(6) 0.0255(14) Uani 1 1 d . . .
H6A H -0.4066 0.8766 -0.3520 0.031 Uiso 1 1 calc R U .
H6B H -0.3005 0.8188 -0.2506 0.031 Uiso 1 1 calc R U .
N1 N -1.0097(6) 0.9304(4) -0.7378(5) 0.0342(14) Uani 1 1 d . . .
H1A H -1.0269 0.9899 -0.7218 0.051 Uiso 1 1 calc R U .
H1B H -0.9565 0.9326 -0.7749 0.051 Uiso 1 1 calc R U .
H1C H -1.0797 0.9014 -0.7864 0.051 Uiso 1 1 calc R U .
N2 N -0.7275(6) 0.8890(5) -1.0267(6) 0.0359(15) Uani 1 1 d . . .
H2C H -0.7168 0.9490 -1.0464 0.054 Uiso 1 1 calc R U .
H2D H -0.7599 0.8537 -1.0944 0.054 Uiso 1 1 calc R U .
H2E H -0.7790 0.8887 -0.9877 0.054 Uiso 1 1 calc R U .
N3 N -0.2570(5) 0.8562(4) -0.3911(5) 0.0254(12) Uani 1 1 d . . .
H3A H -0.2208 0.9111 -0.3568 0.038 Uiso 1 1 calc R U .
H3B H -0.1989 0.8111 -0.3774 0.038 Uiso 1 1 calc R U .
H3C H -0.2973 0.8646 -0.4713 0.038 Uiso 1 1 calc R U .
O1W O -0.8372(5) 0.8858(4) -0.3113(5) 0.0429(14) Uani 1 1 d . . .
O2W O -0.6870(5) 0.7074(4) -0.1756(5) 0.0351(12) Uani 1 1 d . . .
O3W O -0.3760(7) 0.7458(5) -1.0683(5) 0.0570(18) Uani 1 1 d . . .
O4W O -0.2815(5) 0.8921(4) -0.8241(5) 0.0342(12) Uani 1 1 d . . .
O5W O -0.2072(6) 0.7157(4) -0.6485(5) 0.0423(13) Uani 1 1 d . . .
OW1 O 0.0277(6) 0.2585(4) 0.2983(5) 0.0468(15) Uani 1 1 d . U .
OW2 O 0.9903(12) 0.7784(8) 0.9443(9) 0.049(3) Uani 0.5 1 d . U P
OW3 O 0.8392(7) 0.4834(9) 0.8588(6) 0.091(3) Uani 1 1 d . U .

loop_
_atom_site_aniso_label
_atom_site_aniso_U_11
_atom_site_aniso_U_22
_atom_site_aniso_U_33
_atom_site_aniso_U_23
_atom_site_aniso_U_13
_atom_site_aniso_U_12
Te1 0.01585(17) 0.01250(18) 0.01389(16) 0.00052(14) 0.00751(13) 0.00009(14)
Mo1 0.0176(2) 0.0158(3) 0.01141(19) 0.00175(17) 0.00621(17) 0.00073(18)
Mo2 0.0166(2) 0.0163(2) 0.0139(2) 0.00093(19) 0.00980(18) 0.00005(19)
Mo3 0.0139(2) 0.0221(3) 0.0135(2) 0.00010(19) 0.00699(18) -0.00108(19)
Mo4 0.0162(2) 0.0165(3) 0.01098(19) -0.00183(18) 0.00680(17) -0.00227(17)
Mo5 0.0160(2) 0.0159(2) 0.0148(2) -0.00149(19) 0.00944(17) 0.00017(18)
Mo6 0.0142(2) 0.0176(3) 0.0155(2) -0.00121(19) 0.00629(17) 0.00141(18)
Na1 0.0371(15) 0.0265(14) 0.0261(13) 0.0029(11) 0.0176(12) 0.0013(11)
Na2 0.0359(15) 0.0314(15) 0.0321(14) 0.0009(12) 0.0108(12) -0.0024(12)
O1 0.0140(17) 0.019(2) 0.0136(16) -0.0001(16) 0.0079(14) -0.0017(15)
O2 0.0165(18) 0.022(2) 0.0141(17) 0.0011(15) 0.0078(15) 0.0027(16)
O3 0.0173(18) 0.020(2) 0.0116(16) 0.0021(15) 0.0077(14) 0.0031(16)
O4 0.0141(19) 0.019(2) 0.0166(18) 0.0000(16) 0.0056(16) 0.0004(16)
O5 0.0156(19) 0.033(2) 0.0166(18) 0.0000(18) 0.0098(16) 0.0009(17)
O6 0.024(2) 0.020(2) 0.0171(18) 0.0010(17) 0.0142(17) -0.0006(17)
O7 0.0158(18) 0.024(2) 0.0134(16) -0.0038(17) 0.0076(14) -0.0015(16)
O8 0.023(2) 0.024(2) 0.0176(19) -0.0034(17) 0.0113(17) -0.0001(17)
O9 0.0183(19) 0.025(2) 0.0144(17) 0.0025(17) 0.0043(15) 0.0031(17)
O10 0.036(2) 0.034(3) 0.0170(19) 0.0005(19) 0.0109(18) 0.001(2)
O11 0.030(2) 0.021(2) 0.023(2) 0.0036(18) 0.0086(19) 0.0005(18)
O12 0.027(2) 0.034(3) 0.020(2) -0.0040(19) 0.0160(18) 0.0002(19)
O13 0.032(3) 0.018(2) 0.033(2) 0.0003(19) 0.020(2) -0.0039(18)
O14 0.018(2) 0.070(4) 0.026(2) 0.008(3) 0.0078(19) 0.011(2)
O15 0.042(3) 0.028(3) 0.031(2) -0.010(2) 0.021(2) -0.016(2)
O16 0.033(3) 0.021(2) 0.033(2) -0.0044(19) 0.018(2) -0.0060(19)
O17 0.029(2) 0.033(3) 0.0105(17) 0.0009(16) 0.0062(17) 0.0000(18)
O18 0.030(2) 0.018(2) 0.029(2) -0.0008(18) 0.015(2) 0.0000(18)
O19 0.022(2) 0.029(3) 0.025(2) -0.0028(19) 0.0147(17) 0.0006(18)
O20 0.020(2) 0.029(3) 0.033(2) -0.001(2) 0.0087(18) -0.0007(19)
O21 0.027(2) 0.020(2) 0.024(2) -0.0015(18) 0.0097(19) 0.0029(17)
O22 0.033(2) 0.017(2) 0.023(2) 0.0004(18) 0.0095(19) 0.0040(18)
O23 0.022(2) 0.017(2) 0.028(2) 0.0005(18) 0.0069(19) -0.0006(17)
O24 0.063(3) 0.019(2) 0.023(2) 0.0005(19) 0.021(2) 0.008(2)
O25 0.020(2) 0.018(2) 0.033(2) 0.0020(19) 0.0123(19) 0.0001(17)
O26 0.035(3) 0.019(2) 0.025(2) -0.0046(18) 0.020(2) -0.0045(19)
O27 0.027(2) 0.017(2) 0.034(2) -0.0020(18) 0.020(2) -0.0024(17)
C1 0.026(3) 0.017(3) 0.023(3) 0.003(2) 0.013(3) 0.003(2)
C2 0.029(3) 0.015(3) 0.025(3) -0.003(2) 0.007(3) 0.005(2)
C3 0.025(3) 0.015(3) 0.016(3) -0.002(2) 0.009(2) -0.002(2)
C4 0.033(4) 0.017(3) 0.027(3) 0.004(3) 0.007(3) -0.002(3)
C5 0.021(3) 0.013(3) 0.019(3) -0.001(2) 0.007(2) 0.000(2)
C6 0.029(3) 0.018(3) 0.034(3) -0.007(3) 0.018(3) -0.007(2)
N1 0.033(3) 0.026(3) 0.034(3) 0.004(3) 0.003(3) 0.008(2)
N2 0.042(4) 0.028(3) 0.035(3) 0.011(3) 0.012(3) 0.009(3)
N3 0.027(3) 0.020(3) 0.034(3) 0.001(2) 0.017(2) -0.007(2)
O1W 0.041(3) 0.048(4) 0.044(3) -0.003(3) 0.022(3) 0.014(3)
O2W 0.053(3) 0.029(3) 0.031(2) 0.002(2) 0.024(2) -0.001(2)
O3W 0.081(5) 0.051(4) 0.027(3) 0.000(3) 0.007(3) 0.008(3)
O4W 0.040(3) 0.034(3) 0.032(3) 0.002(2) 0.017(2) -0.001(2)
O5W 0.050(3) 0.039(3) 0.036(3) 0.005(2) 0.015(3) -0.002(3)
OW1 0.055(4) 0.039(3) 0.047(3) -0.001(3) 0.021(3) -0.019(3)
OW2 0.085(6) 0.042(5) 0.036(4) 0.025(4) 0.043(4) 0.047(4)
OW3 0.055(5) 0.169(10) 0.045(4) 0.007(5) 0.014(3) 0.006(5)

loop_
_atom_type_symbol
_atom_type_description
_atom_type_scat_dispersion_real
_atom_type_scat_dispersion_imag
_atom_type_scat_source
C C 0.0033 0.0016 'International Tables Vol C Tables 4.2.6.8 and 6.1.1.4'
H H 0.0000 0.0000 'International Tables Vol C Tables 4.2.6.8 and 6.1.1.4'
Mo Mo -1.6832 0.6857 'International Tables Vol C Tables 4.2.6.8 and 6.1.1.4'
N N 0.0061 0.0033 'International Tables Vol C Tables 4.2.6.8 and 6.1.1.4'
O O 0.0106 0.0060 'International Tables Vol C Tables 4.2.6.8 and 6.1.1.4'
Te Te -0.5308 1.6751 'International Tables Vol C Tables 4.2.6.8 and 6.1.1.4'
Na Na 0.0362 0.0249 'International Tables Vol C Tables 4.2.6.8 and 6.1.1.4'

loop_
_geom_angle_atom_site_label_1
_geom_angle_atom_site_label_2
_geom_angle_atom_site_label_3
_geom_angle
_geom_angle_site_symmetry_1
_geom_angle_site_symmetry_3
O2 Te1 O3 94.45(17) . .
O2 Te1 O1 93.97(17) . .
O3 Te1 O1 93.20(16) . .
O11 Mo1 O10 102.6(2) . .
O11 Mo1 O4 99.32(19) . .
O10 Mo1 O4 102.3(2) . .
O11 Mo1 O9 101.2(2) . .
O10 Mo1 O9 99.3(2) . .
O4 Mo1 O9 145.95(17) . .
O11 Mo1 O3 90.59(18) . .
O10 Mo1 O3 165.5(2) . .
O4 Mo1 O3 81.19(15) . .
O9 Mo1 O3 71.77(14) . .
O11 Mo1 O27 171.29(18) . .
O10 Mo1 O27 85.7(2) . .
O4 Mo1 O27 76.10(16) . .
O9 Mo1 O27 79.68(17) . .
O3 Mo1 O27 81.44(15) . .
O11 Mo1 Mo6 99.39(16) . .
O10 Mo1 Mo6 128.56(16) . .
O4 Mo1 Mo6 119.14(12) . .
O9 Mo1 Mo6 30.42(11) . .
O3 Mo1 Mo6 41.39(9) . .
O27 Mo1 Mo6 76.93(11) . .
O11 Mo1 Na1 137.07(16) . .
O10 Mo1 Na1 79.00(18) . .
O4 Mo1 Na1 40.62(12) . .
O9 Mo1 Na1 121.07(14) . .
O3 Mo1 Na1 95.58(11) . .
O27 Mo1 Na1 41.41(11) . .
Mo6 Mo1 Na1 113.04(4) . .
O13 Mo2 O12 103.0(2) . .
O13 Mo2 O5 99.2(2) . .
O12 Mo2 O5 100.57(19) . .
O13 Mo2 O4 97.5(2) . .
O12 Mo2 O4 101.87(19) . .
O5 Mo2 O4 148.08(17) . .
O13 Mo2 O1 89.51(19) . .
O12 Mo2 O1 166.62(19) . .
O5 Mo2 O1 72.45(15) . .
O4 Mo2 O1 80.74(15) . .
O13 Mo2 O22 167.2(2) . .
O12 Mo2 O22 89.3(2) . .
O5 Mo2 O22 81.58(18) . .
O4 Mo2 O22 76.29(17) . .
O1 Mo2 O22 78.47(16) . .
O13 Mo2 Mo3 97.71(16) . .
O12 Mo2 Mo3 130.20(15) . .
O5 Mo2 Mo3 30.92(12) . .
O4 Mo2 Mo3 119.69(12) . .
O1 Mo2 Mo3 41.59(9) . .
O22 Mo2 Mo3 76.30(11) . .
O13 Mo2 Na1 137.77(16) . .
O12 Mo2 Na1 77.17(17) . .
O5 Mo2 Na1 122.57(15) . .
O4 Mo2 Na1 43.32(12) . .
O1 Mo2 Na1 96.74(11) . .
O22 Mo2 Na1 41.43(12) . .
Mo3 Mo2 Na1 114.45(4) . .
O15 Mo3 O14 103.6(3) . .
O15 Mo3 O6 99.0(2) . .
O14 Mo3 O6 101.5(2) . .
O15 Mo3 O5 98.9(2) . .
O14 Mo3 O5 99.3(2) . .
O6 Mo3 O5 148.43(17) . .
O15 Mo3 O1 90.6(2) . .
O14 Mo3 O1 164.8(2) . .
O6 Mo3 O1 81.08(15) . .
O5 Mo3 O1 72.94(15) . .
O15 Mo3 O24 171.8(2) . .
O14 Mo3 O24 84.6(3) . .
O6 Mo3 O24 79.42(19) . .
O5 Mo3 O24 79.16(18) . .
O1 Mo3 O24 81.17(17) . .
O15 Mo3 Mo2 98.23(17) . .
O14 Mo3 Mo2 128.24(16) . .
O6 Mo3 Mo2 120.73(12) . .
O5 Mo3 Mo2 30.49(11) . .
O1 Mo3 Mo2 42.51(9) . .
O24 Mo3 Mo2 76.01(11) . .
O16 Mo4 O17 103.8(2) . .
O16 Mo4 O6 99.3(2) . .
O17 Mo4 O6 101.4(2) . .
O16 Mo4 O7 98.6(2) . .
O17 Mo4 O7 97.62(19) . .
O6 Mo4 O7 149.78(16) . .
O16 Mo4 O2 94.31(19) . .
O17 Mo4 O2 160.41(19) . .
O6 Mo4 O2 82.64(15) . .
O7 Mo4 O2 71.96(14) . .
O16 Mo4 O25 171.0(2) . .
O17 Mo4 O25 85.07(19) . .
O6 Mo4 O25 76.86(17) . .
O7 Mo4 O25 81.65(17) . .
O2 Mo4 O25 77.14(15) . .
O16 Mo4 Mo5 100.11(17) . .
O17 Mo4 Mo5 125.62(16) . .
O6 Mo4 Mo5 121.87(12) . .
O7 Mo4 Mo5 30.28(10) . .
O2 Mo4 Mo5 41.76(10) . .
O25 Mo4 Mo5 75.55(11) . .
O19 Mo5 O18 102.7(2) . .
O19 Mo5 O7 101.03(18) . .
O18 Mo5 O7 100.1(2) . .
O19 Mo5 O8 102.05(18) . .
O18 Mo5 O8 98.8(2) . .
O7 Mo5 O8 146.01(17) . .
O19 Mo5 O2 163.40(19) . .
O18 Mo5 O2 93.42(19) . .
O7 Mo5 O2 71.73(14) . .
O8 Mo5 O2 79.18(15) . .
O19 Mo5 O23 82.09(19) . .
O18 Mo5 O23 175.06(19) . .
O7 Mo5 O23 80.08(17) . .
O8 Mo5 O23 78.77(18) . .
O2 Mo5 O23 81.93(15) . .
O19 Mo5 Mo4 129.87(14) . .
O18 Mo5 Mo4 100.58(15) . .
O7 Mo5 Mo4 30.90(11) . .
O8 Mo5 Mo4 117.41(12) . .
O2 Mo5 Mo4 40.90(9) . .
O23 Mo5 Mo4 77.00(11) . .
O19 Mo5 Na2 39.37(16) . .
O18 Mo5 Na2 138.22(16) . .
O7 Mo5 Na2 103.74(13) . .
O8 Mo5 Na2 79.62(14) . .
O2 Mo5 Na2 126.45(12) . .
O23 Mo5 Na2 45.85(12) . .
Mo4 Mo5 Na2 117.35(5) . .
O20 Mo6 O21 103.5(2) . .
O20 Mo6 O8 101.9(2) . .
O21 Mo6 O8 98.9(2) . .
O20 Mo6 O9 98.73(19) . .
O21 Mo6 O9 99.2(2) . .
O8 Mo6 O9 148.46(17) . .
O20 Mo6 O3 160.2(2) . .
O21 Mo6 O3 95.27(19) . .
O8 Mo6 O3 81.08(15) . .
O9 Mo6 O3 71.72(14) . .
O20 Mo6 O26 83.6(2) . .
O21 Mo6 O26 172.86(19) . .
O8 Mo6 O26 78.63(18) . .
O9 Mo6 O26 80.24(17) . .
O3 Mo6 O26 77.77(16) . .
O20 Mo6 Mo1 126.60(16) . .
O21 Mo6 Mo1 100.54(16) . .
O8 Mo6 Mo1 120.50(12) . .
O9 Mo6 Mo1 30.15(11) . .
O3 Mo6 Mo1 41.61(9) . .
O26 Mo6 Mo1 75.38(11) . .
O2W Na1 O21 161.4(2) . 2_454
O2W Na1 O1W 80.5(2) . .
O21 Na1 O1W 93.5(2) 2_454 .
O2W Na1 O22 109.8(2) . .
O21 Na1 O22 87.20(17) 2_454 .
O1W Na1 O22 86.61(19) . .
O2W Na1 O27 96.73(19) . .
O21 Na1 O27 85.83(17) 2_454 .
O1W Na1 O27 169.2(2) . .
O22 Na1 O27 104.13(17) . .
O2W Na1 O18 88.49(18) . 2_454
O21 Na1 O18 73.35(17) 2_454 2_454
O1W Na1 O18 84.90(19) . 2_454
O22 Na1 O18 158.21(18) . 2_454
O27 Na1 O18 84.55(16) . 2_454
O2W Na1 O4 75.68(17) . .
O21 Na1 O4 120.81(17) 2_454 .
O1W Na1 O4 128.3(2) . .
O22 Na1 O4 60.51(14) . .
O27 Na1 O4 60.25(14) . .
O18 Na1 O4 138.49(17) 2_454 .
O2W Na1 Mo2 79.04(15) . .
O21 Na1 Mo2 119.52(14) 2_454 .
O1W Na1 Mo2 100.95(17) . .
O22 Na1 Mo2 36.73(11) . .
O27 Na1 Mo2 88.73(12) . .
O18 Na1 Mo2 165.06(14) 2_454 .
O4 Na1 Mo2 29.90(9) . .
O2W Na1 Mo1 72.76(15) . .
O21 Na1 Mo1 117.19(14) 2_454 .
O1W Na1 Mo1 148.06(19) . .
O22 Na1 Mo1 86.26(12) . .
O27 Na1 Mo1 36.86(10) . .
O18 Na1 Mo1 111.11(13) 2_454 .
O4 Na1 Mo1 27.64(8) . .
Mo2 Na1 Mo1 57.41(4) . .
O3W Na2 O5W 171.0(3) . .
O3W Na2 O4W 90.9(2) . .
O5W Na2 O4W 81.4(2) . .
O3W Na2 O14 85.3(2) . 1_655
O5W Na2 O14 95.3(2) . 1_655
O4W Na2 O14 124.3(2) . 1_655
O3W Na2 O19 94.4(2) . .
O5W Na2 O19 94.4(2) . .
O4W Na2 O19 162.0(2) . .
O14 Na2 O19 73.36(19) 1_655 .
O3W Na2 O23 94.7(2) . .
O5W Na2 O23 90.8(2) . .
O4W Na2 O23 97.2(2) . .
O14 Na2 O23 138.5(2) 1_655 .
O19 Na2 O23 65.24(16) . .
O3W Na2 Mo5 104.0(2) . .
O5W Na2 Mo5 84.82(17) . .
O4W Na2 Mo5 136.24(17) . .
O14 Na2 Mo5 98.13(17) 1_655 .
O19 Na2 Mo5 25.86(10) . .
O23 Na2 Mo5 41.54(11) . .
Te1 O1 Mo3 123.99(19) . .
Te1 O1 Mo2 123.40(18) . .
Mo3 O1 Mo2 95.90(14) . .
Te1 O2 Mo4 123.80(19) . .
Te1 O2 Mo5 124.56(19) . .
Mo4 O2 Mo5 97.34(14) . .
Te1 O3 Mo6 121.82(19) . .
Te1 O3 Mo1 124.73(19) . .
Mo6 O3 Mo1 96.99(13) . .
Mo1 O4 Mo2 140.9(2) . .
Mo1 O4 Na1 111.74(17) . .
Mo2 O4 Na1 106.79(17) . .
Mo2 O5 Mo3 118.6(2) . .
Mo4 O6 Mo3 141.0(3) . .
Mo5 O7 Mo4 118.82(18) . .
Mo6 O8 Mo5 142.0(3) . .
Mo1 O9 Mo6 119.43(18) . .
Mo3 O14 Na2 134.3(3) . 1_455
Mo5 O18 Na1 137.1(2) . 2_444
Mo5 O19 Na2 114.8(2) . .
Mo6 O21 Na1 143.9(3) . 2_444
C1 O22 Mo2 127.9(4) . .
C1 O22 Na1 130.1(4) . .
Mo2 O22 Na1 101.84(17) . .
C3 O23 Mo5 127.0(4) . .
C3 O23 Na2 131.7(4) . .
Mo5 O23 Na2 92.61(17) . .
C1 O24 Mo3 127.3(4) . .
C3 O25 Mo4 129.7(4) . .
C5 O26 Mo6 127.6(4) . .
C5 O27 Mo1 126.6(4) . .
C5 O27 Na1 128.0(4) . .
Mo1 O27 Na1 101.74(17) . .
O24 C1 O22 126.6(6) . .
O24 C1 C2 119.2(6) . .
O22 C1 C2 114.2(5) . .
N1 C2 C1 113.7(5) . .
N1 C2 H2A 108.8 . .
C1 C2 H2A 108.8 . .
N1 C2 H2B 108.8 . .
C1 C2 H2B 108.8 . .
H2A C2 H2B 107.7 . .
O25 C3 O23 126.6(6) . .
O25 C3 C4 117.1(6) . .
O23 C3 C4 116.3(6) . .
N2 C4 C3 112.2(6) . .
N2 C4 H4A 109.2 . .
C3 C4 H4A 109.2 . .
N2 C4 H4B 109.2 . .
C3 C4 H4B 109.2 . .
H4A C4 H4B 107.9 . .
O27 C5 O26 126.1(6) . .
O27 C5 C6 117.2(5) . .
O26 C5 C6 116.6(5) . .
N3 C6 C5 112.5(5) . .
N3 C6 H6A 109.1 . .
C5 C6 H6A 109.1 . .
N3 C6 H6B 109.1 . .
C5 C6 H6B 109.1 . .
H6A C6 H6B 107.8 . .
C2 N1 H1A 109.5 . .
C2 N1 H1B 109.5 . .
H1A N1 H1B 109.5 . .
C2 N1 H1C 109.5 . .
H1A N1 H1C 109.5 . .
H1B N1 H1C 109.5 . .
C4 N2 H2C 109.5 . .
C4 N2 H2D 109.5 . .
H2C N2 H2D 109.5 . .
C4 N2 H2E 109.5 . .
H2C N2 H2E 109.5 . .
H2D N2 H2E 109.5 . .
C6 N3 H3A 109.5 . .
C6 N3 H3B 109.5 . .
H3A N3 H3B 109.5 . .
C6 N3 H3C 109.5 . .
H3A N3 H3C 109.5 . .
H3B N3 H3C 109.5 . .

loop_
_geom_bond_atom_site_label_1
_geom_bond_atom_site_label_2
_geom_bond_distance
_geom_bond_site_symmetry_2
Te1 O2 1.859(4) .
Te1 O3 1.863(4) .
Te1 O1 1.873(4) .
Mo1 O11 1.709(5) .
Mo1 O10 1.708(4) .
Mo1 O4 1.904(4) .
Mo1 O9 1.930(4) .
Mo1 O3 2.240(3) .
Mo1 O27 2.336(4) .
Mo1 Mo6 3.3475(7) .
Mo1 Na1 3.813(3) .
Mo2 O13 1.702(5) .
Mo2 O12 1.705(4) .
Mo2 O5 1.934(4) .
Mo2 O4 1.942(4) .
Mo2 O1 2.275(4) .
Mo2 O22 2.279(5) .
Mo2 Mo3 3.3481(7) .
Mo2 Na1 3.730(3) .
Mo3 O15 1.700(5) .
Mo3 O14 1.709(4) .
Mo3 O6 1.923(4) .
Mo3 O5 1.960(4) .
Mo3 O1 2.234(4) .
Mo3 O24 2.334(5) .
Mo4 O16 1.710(5) .
Mo4 O17 1.710(4) .
Mo4 O6 1.925(4) .
Mo4 O7 1.959(4) .
Mo4 O2 2.206(3) .
Mo4 O25 2.325(4) .
Mo4 Mo5 3.3414(7) .
Mo5 O19 1.710(4) .
Mo5 O18 1.711(5) .
Mo5 O7 1.923(4) .
Mo5 O8 1.925(4) .
Mo5 O2 2.244(4) .
Mo5 O23 2.363(4) .
Mo5 Na2 3.559(3) .
Mo6 O20 1.695(4) .
Mo6 O21 1.715(5) .
Mo6 O8 1.916(4) .
Mo6 O9 1.946(4) .
Mo6 O3 2.230(4) .
Mo6 O26 2.333(5) .
Na1 O2W 2.361(6) .
Na1 O21 2.424(5) 2_454
Na1 O1W 2.436(6) .
Na1 O22 2.522(5) .
Na1 O27 2.576(5) .
Na1 O18 2.665(5) 2_454
Na1 O4 2.673(5) .
Na2 O3W 2.277(6) .
Na2 O5W 2.343(6) .
Na2 O4W 2.433(6) .
Na2 O14 2.457(6) 1_655
Na2 O19 2.487(5) .
Na2 O23 2.557(5) .
O14 Na2 2.457(6) 1_455
O18 Na1 2.665(5) 2_444
O21 Na1 2.424(5) 2_444
O22 C1 1.265(7) .
O23 C3 1.262(7) .
O24 C1 1.254(8) .
O25 C3 1.249(7) .
O26 C5 1.252(7) .
O27 C5 1.255(7) .
C1 C2 1.499(8) .
C2 N1 1.494(8) .
C2 H2A 0.9700 .
C2 H2B 0.9700 .
C3 C4 1.526(8) .
C4 N2 1.473(9) .
C4 H4A 0.9700 .
C4 H4B 0.9700 .
C5 C6 1.507(8) .
C6 N3 1.452(8) .
C6 H6A 0.9700 .
C6 H6B 0.9700 .
N1 H1A 0.8900 .
N1 H1B 0.8900 .
N1 H1C 0.8900 .
N2 H2C 0.8900 .
N2 H2D 0.8900 .
N2 H2E 0.8900 .
N3 H3A 0.8900 .
N3 H3B 0.8900 .
N3 H3C 0.8900 .

loop_
_geom_torsion_atom_site_label_1
_geom_torsion_atom_site_label_2
_geom_torsion_atom_site_label_3
_geom_torsion_atom_site_label_4
_geom_torsion
_geom_torsion_site_symmetry_4
O2 Te1 O1 Mo3 -69.7(2) .
O3 Te1 O1 Mo3 -164.4(2) .
O2 Te1 O1 Mo2 163.9(2) .
O3 Te1 O1 Mo2 69.2(2) .
O3 Te1 O2 Mo4 161.2(2) .
O1 Te1 O2 Mo4 67.7(2) .
O3 Te1 O2 Mo5 -68.4(2) .
O1 Te1 O2 Mo5 -161.9(2) .
O2 Te1 O3 Mo6 70.1(2) .
O1 Te1 O3 Mo6 164.4(2) .
O2 Te1 O3 Mo1 -162.7(2) .
O1 Te1 O3 Mo1 -68.4(2) .
O15 Mo3 O14 Na2 127.6(4) 1_455
O6 Mo3 O14 Na2 -130.1(4) 1_455
O5 Mo3 O14 Na2 25.9(5) 1_455
O1 Mo3 O14 Na2 -31.9(11) 1_455
O24 Mo3 O14 Na2 -52.1(4) 1_455
Mo2 Mo3 O14 Na2 15.3(6) 1_455
O19 Mo5 O18 Na1 65.8(4) 2_444
O7 Mo5 O18 Na1 169.7(3) 2_444
O8 Mo5 O18 Na1 -38.7(4) 2_444
O2 Mo5 O18 Na1 -118.3(3) 2_444
Mo4 Mo5 O18 Na1 -158.9(3) 2_444
Na2 Mo5 O18 Na1 45.5(5) 2_444
O18 Mo5 O19 Na2 -158.6(2) .
O7 Mo5 O19 Na2 98.3(2) .
O8 Mo5 O19 Na2 -56.6(2) .
O2 Mo5 O19 Na2 35.9(7) .
O23 Mo5 O19 Na2 20.1(2) .
Mo4 Mo5 O19 Na2 85.7(2) .
O20 Mo6 O21 Na1 -65.6(4) 2_444
O8 Mo6 O21 Na1 38.9(4) 2_444
O9 Mo6 O21 Na1 -167.0(4) 2_444
O3 Mo6 O21 Na1 120.7(4) 2_444
Mo1 Mo6 O21 Na1 162.4(4) 2_444
Mo3 O24 C1 O22 25.6(10) .
Mo3 O24 C1 C2 -152.1(5) .
Mo2 O22 C1 O24 -33.6(10) .
Na1 O22 C1 O24 141.5(6) .
Mo2 O22 C1 C2 144.2(5) .
Na1 O22 C1 C2 -40.7(8) .
O24 C1 C2 N1 -9.7(9) .
O22 C1 C2 N1 172.3(6) .
Mo4 O25 C3 O23 -28.9(9) .
Mo4 O25 C3 C4 151.2(4) .
Mo5 O23 C3 O25 17.1(9) .
Na2 O23 C3 O25 155.4(5) .
Mo5 O23 C3 C4 -163.0(4) .
Na2 O23 C3 C4 -24.8(8) .
O25 C3 C4 N2 -11.0(8) .
O23 C3 C4 N2 169.2(6) .
Mo1 O27 C5 O26 29.6(9) .
Na1 O27 C5 O26 -124.9(6) .
Mo1 O27 C5 C6 -149.3(4) .
Na1 O27 C5 C6 56.2(7) .
Mo6 O26 C5 O27 -37.3(9) .
Mo6 O26 C5 C6 141.6(5) .
O27 C5 C6 N3 -179.8(5) .
O26 C5 C6 N3 1.2(8) .
